data_7208986
loop_
_publ_author_name
'Luo, Yun'
'Zheng, Yanjun'
'Calvez, Guillaume'
'Freslon, St\'ephane'
'Bernot, Kevin'
'Daiguebonne, Carole'
'Roisnel, Thierry'
'Guillou, Olivier'

_publ_section_title
;
 Synthesis, crystal structure and luminescent properties of new
 lanthanide-containing coordination polymers involving
 4,4&#x2032;-oxy-bis-benzoate as ligand
;
_journal_issue 4
_journal_name_full CrystEngComm
_journal_page_first 706
_journal_paper_doi 10.1039/c2ce26390d
_journal_volume 15
_journal_year 2013
_chemical_compound_source 'synthesis as described'
_chemical_formula_moiety 'C84 H72 Gd4 O42'
_chemical_formula_sum 'C84 H72 Gd4 O42'
_chemical_formula_weight 2382.42
_chemical_name_systematic
;
?
;
_space_group_IT_number 15
_symmetry_cell_setting monoclinic
_symmetry_Int_Tables_number 15
_symmetry_space_group_name_Hall '-C 2yc'
_symmetry_space_group_name_H-M 'C 1 2/c 1'
_atom_sites_solution_hydrogens geom
_atom_sites_solution_primary direct
_atom_sites_solution_secondary difmap
_audit_conform_dict_location ftp://ftp.iucr.org/pub/cif_core.dic
_audit_conform_dict_name cif_core.dic
_audit_conform_dict_version 2.4
_audit_creation_date 2012-10-08T11:05:49-00:00
_audit_creation_method 'WinGX routine CIF_UPDATE'
_cell_angle_alpha 90
_cell_angle_beta 95.4470(10)
_cell_angle_gamma 90
_cell_formula_units_Z 4
_cell_length_a 59.6523(11)
_cell_length_b 8.20640(10)
_cell_length_c 16.9558(2)
_cell_measurement_reflns_used 41584
_cell_measurement_temperature 293(2)
_cell_measurement_theta_max 27.48
_cell_measurement_theta_min 2.91
_cell_measurement_wavelength 0.71073
_cell_volume 8262.9(2)
_computing_molecular_graphics 'Ortep-3 for Windows (Farrugia, 1997)'
_computing_publication_material
;
WinGX publication routines (Farrugia, 1999),
CRYSCAL (T. Roisnel, local program)
;
_computing_structure_refinement 'SHELXL-97 (Sheldrick, 1997)'
_computing_structure_solution 'SIR97 (Altomare et al., 1999)'
_diffrn_ambient_temperature 293(2)
_diffrn_detector 'CCD plate'
_diffrn_detector_area_resol_mean 9
_diffrn_measured_fraction_theta_full 0.998
_diffrn_measured_fraction_theta_max 0.998
_diffrn_measurement_device '95mm CCD camera on \k-goniostat'
_diffrn_measurement_device_type 'KappaCCD, Nonius'
_diffrn_measurement_method 'CCD rotation images, thin slices'
_diffrn_radiation_monochromator graphite
_diffrn_radiation_probe x-ray
_diffrn_radiation_type MoK\a
_diffrn_radiation_wavelength 0.71073
_diffrn_reflns_av_R_equivalents 0.0668
_diffrn_reflns_av_unetI/netI 0.062
_diffrn_reflns_limit_h_max 77
_diffrn_reflns_limit_h_min -77
_diffrn_reflns_limit_k_max 8
_diffrn_reflns_limit_k_min -10
_diffrn_reflns_limit_l_max 22
_diffrn_reflns_limit_l_min -21
_diffrn_reflns_number 43753
_diffrn_reflns_theta_full 27.47
_diffrn_reflns_theta_max 27.47
_diffrn_reflns_theta_min 2.99
_diffrn_source 'Enraf Nonius FR590'
_exptl_absorpt_coefficient_mu 3.271
_exptl_absorpt_correction_T_max 0.937
_exptl_absorpt_correction_T_min 0.814
_exptl_absorpt_correction_type gaussian
_exptl_absorpt_process_details
;
'P. Coppens in Crystallographic Computing ed F.R. Ahmed, S.R. Hall and C.P. Huber,
Copenhagen, Munksgaard, (1970) pp 255-270'
;
_exptl_crystal_colour white
_exptl_crystal_density_diffrn 1.915
_exptl_crystal_density_method 'not measured'
_exptl_crystal_description prism
_exptl_crystal_F_000 4672
_exptl_crystal_size_max 0.06
_exptl_crystal_size_mid 0.03
_exptl_crystal_size_min 0.02
_refine_diff_density_max 0.84
_refine_diff_density_min -0.821
_refine_diff_density_rms 0.147
_refine_ls_extinction_method none
_refine_ls_goodness_of_fit_ref 0.964
_refine_ls_hydrogen_treatment constr
_refine_ls_matrix_type full
_refine_ls_number_parameters 587
_refine_ls_number_reflns 9450
_refine_ls_number_restraints 0
_refine_ls_restrained_S_all 0.964
_refine_ls_R_factor_all 0.0653
_refine_ls_R_factor_gt 0.0355
_refine_ls_shift/su_max 0.003
_refine_ls_shift/su_mean 0
_refine_ls_structure_factor_coef Fsqd
_refine_ls_weighting_details 'calc w=1/[\s^2^(Fo^2^)+(0.0345P)^2^+17.6141P] where P=(Fo^2^+2Fc^2^)/3'
_refine_ls_weighting_scheme calc
_refine_ls_wR_factor_gt 0.0696
_refine_ls_wR_factor_ref 0.0792
_reflns_number_gt 6937
_reflns_number_total 9450
_reflns_threshold_expression >2sigma(I)
_cod_data_source_file c2ce26390d.txt
_cod_data_source_block C3-YZ6
_cod_database_code 7208986

loop_
_symmetry_equiv_pos_as_xyz
'x, y, z'
'-x, y, -z+1/2'
'x+1/2, y+1/2, z'
'-x+1/2, y+1/2, -z+1/2'
'-x, -y, -z'
'x, -y, z-1/2'
'-x+1/2, -y+1/2, -z'
'x+1/2, -y+1/2, z-1/2'

loop_
_atom_site_label
_atom_site_type_symbol
_atom_site_fract_x
_atom_site_fract_y
_atom_site_fract_z
_atom_site_U_iso_or_equiv
_atom_site_adp_type
_atom_site_occupancy
_atom_site_symmetry_multiplicity
_atom_site_calc_flag
_atom_site_refinement_flags
Gd1 Gd 0.500395(4) 1.19377(3) 1.116673(12) 0.02232(7) Uani 1 1 d .
Gd2 Gd 0.739534(4) 0.97514(3) 1.094100(12) 0.02225(7) Uani 1 1 d .
O101 O 0.5 1.0530(5) 1.25 0.0275(10) Uani 1 2 d S
O54 O 0.72495(5) 0.7646(4) 1.16891(18) 0.0297(7) Uani 1 1 d .
O12 O 0.52835(5) 0.6979(4) 0.70235(18) 0.0308(8) Uani 1 1 d .
O14 O 0.73330(5) 0.7258(4) 0.89615(17) 0.0297(7) Uani 1 1 d .
O15 O 0.71665(5) 0.8416(4) 0.99372(18) 0.0333(8) Uani 1 1 d .
O102 O 0.49984(6) 1.4956(4) 1.1045(2) 0.0390(9) Uani 1 1 d .
O11 O 0.53377(5) 0.7259(4) 0.83364(18) 0.0334(8) Uani 1 1 d .
O203 O 0.75793(6) 1.0013(4) 0.96949(19) 0.0373(8) Uani 1 1 d .
O34 O 0.71913(5) 1.2080(4) 1.03019(18) 0.0304(8) Uani 1 1 d .
O35 O 0.70166(5) 1.0717(4) 1.11629(18) 0.0334(8) Uani 1 1 d .
O33 O 0.61811(6) 1.3051(5) 0.8840(2) 0.0500(11) Uani 1 1 d .
O52 O 0.52889(6) 0.9829(4) 1.11936(19) 0.0371(8) Uani 1 1 d .
O202 O 0.76752(6) 1.1819(4) 1.10694(18) 0.0374(9) Uani 1 1 d .
O31 O 0.52164(6) 1.2432(4) 1.00881(19) 0.0367(8) Uani 1 1 d .
O13 O 0.63402(6) 0.7593(6) 0.7308(2) 0.0520(11) Uani 1 1 d .
O51 O 0.53392(6) 0.8612(4) 1.23654(19) 0.0393(9) Uani 1 1 d .
O55 O 0.71169(5) 0.8577(4) 1.27861(19) 0.0381(8) Uani 1 1 d .
O103 O 0.47450(6) 1.2884(5) 1.00123(19) 0.0493(10) Uani 1 1 d .
O201 O 0.74533(6) 1.0596(5) 1.23263(19) 0.0464(10) Uani 1 1 d .
O32 O 0.52062(6) 1.0313(4) 0.9275(2) 0.0370(8) Uani 1 1 d .
C15 C 0.61192(8) 0.7515(6) 0.7486(3) 0.0326(11) Uani 1 1 d .
C51 C 0.53995(8) 0.8942(6) 1.1694(3) 0.0300(11) Uani 1 1 d .
C11 C 0.54110(8) 0.7148(5) 0.7667(3) 0.0261(10) Uani 1 1 d .
C13 C 0.57393(8) 0.7692(6) 0.6899(3) 0.0312(11) Uani 1 1 d .
H13 H 0.5638 0.7873 0.6455 0.037 Uiso 1 1 calc R
C22 C 0.71586(7) 0.7783(5) 0.9258(3) 0.0253(10) Uani 1 1 d .
C52 C 0.56171(7) 0.8223(6) 1.1471(3) 0.0276(10) Uani 1 1 d .
C21 C 0.69375(7) 0.7646(6) 0.8779(2) 0.0244(10) Uani 1 1 d .
O53 O 0.62132(6) 0.6291(5) 1.0808(2) 0.0548(11) Uani 1 1 d .
C16 C 0.60451(8) 0.7023(6) 0.8196(3) 0.0317(11) Uani 1 1 d .
H16 H 0.6147 0.6758 0.8626 0.038 Uiso 1 1 calc R
C32 C 0.55379(7) 1.1928(5) 0.9415(2) 0.0251(10) Uani 1 1 d .
C42 C 0.70072(8) 1.1642(5) 1.0581(3) 0.0254(10) Uani 1 1 d .
C14 C 0.59681(8) 0.7866(6) 0.6843(3) 0.0358(12) Uani 1 1 d .
H14 H 0.602 0.8219 0.6372 0.043 Uiso 1 1 calc R
C43 C 0.65887(8) 1.1532(6) 1.0433(3) 0.0315(11) Uani 1 1 d .
H43 H 0.6595 1.0918 1.0896 0.038 Uiso 1 1 calc R
C18 C 0.65273(8) 0.7571(7) 0.7853(3) 0.0337(11) Uani 1 1 d .
C60 C 0.68178(8) 0.6517(6) 1.1118(3) 0.0336(11) Uani 1 1 d .
H60 H 0.694 0.6134 1.0868 0.04 Uiso 1 1 calc R
C31 C 0.53034(8) 1.1518(6) 0.9602(3) 0.0268(10) Uani 1 1 d .
C33 C 0.56460(8) 1.0933(6) 0.8910(3) 0.0302(11) Uani 1 1 d .
H33 H 0.5572 1.0026 0.8683 0.036 Uiso 1 1 calc R
C12 C 0.56588(7) 0.7250(5) 0.7612(2) 0.0237(10) Uani 1 1 d .
C62 C 0.70860(8) 0.7912(5) 1.2117(3) 0.0273(11) Uani 1 1 d .
C55 C 0.60182(8) 0.6969(6) 1.1063(3) 0.0368(13) Uani 1 1 d .
C44 C 0.63827(8) 1.1846(6) 1.0015(3) 0.0358(12) Uani 1 1 d .
H44 H 0.6251 1.1454 1.0196 0.043 Uiso 1 1 calc R
C59 C 0.66007(8) 0.6140(6) 1.0812(3) 0.0352(12) Uani 1 1 d .
H59 H 0.6577 0.5494 1.0361 0.042 Uiso 1 1 calc R
C63 C 0.66717(8) 0.8041(6) 1.2147(3) 0.0354(12) Uani 1 1 d .
H63 H 0.6695 0.8685 1.2599 0.042 Uiso 1 1 calc R
C57 C 0.57314(9) 0.7072(6) 1.1946(3) 0.0364(12) Uani 1 1 d .
H57 H 0.5672 0.6717 1.2404 0.044 Uiso 1 1 calc R
C36 C 0.58702(9) 1.3608(7) 0.9602(3) 0.0381(12) Uani 1 1 d .
H36 H 0.5947 1.4493 0.984 0.046 Uiso 1 1 calc R
C61 C 0.68548(8) 0.7459(6) 1.1793(3) 0.0271(10) Uani 1 1 d .
C54 C 0.59086(9) 0.8136(6) 1.0579(3) 0.0394(13) Uani 1 1 d .
H54 H 0.5969 0.8499 1.0126 0.047 Uiso 1 1 calc R
C58 C 0.64208(8) 0.6722(6) 1.1176(3) 0.0338(12) Uani 1 1 d .
C37 C 0.56518(9) 1.3260(6) 0.9765(3) 0.0340(12) Uani 1 1 d .
H37 H 0.5581 1.3922 1.0111 0.041 Uiso 1 1 calc R
C35 C 0.59713(8) 1.2615(7) 0.9081(3) 0.0364(12) Uani 1 1 d .
C19 C 0.67147(8) 0.6823(7) 0.7590(3) 0.0396(13) Uani 1 1 d .
H19 H 0.6703 0.6285 0.7105 0.047 Uiso 1 1 calc R
C34 C 0.58646(8) 1.1282(6) 0.8740(3) 0.0352(12) Uani 1 1 d .
H34 H 0.5937 1.0616 0.84 0.042 Uiso 1 1 calc R
C38 C 0.63751(8) 1.2746(6) 0.9325(3) 0.0305(11) Uani 1 1 d .
C39 C 0.65687(8) 1.3380(6) 0.9063(3) 0.0316(11) Uani 1 1 d .
H39 H 0.6561 1.4013 0.8607 0.038 Uiso 1 1 calc R
C53 C 0.57062(8) 0.8750(6) 1.0787(3) 0.0364(12) Uani 1 1 d .
H53 H 0.5629 0.9523 1.0465 0.044 Uiso 1 1 calc R
C20 C 0.69187(8) 0.6878(6) 0.8052(3) 0.0371(13) Uani 1 1 d .
H20 H 0.7045 0.6391 0.7869 0.044 Uiso 1 1 calc R
C17 C 0.58135(8) 0.6933(6) 0.8253(3) 0.0290(11) Uani 1 1 d .
H17 H 0.5762 0.6653 0.8736 0.035 Uiso 1 1 calc R
C23 C 0.67476(8) 0.8368(6) 0.9043(3) 0.0318(11) Uani 1 1 d .
H23 H 0.6758 0.8872 0.9536 0.038 Uiso 1 1 calc R
C24 C 0.65419(8) 0.8352(7) 0.8582(3) 0.0387(13) Uani 1 1 d .
H24 H 0.6416 0.8856 0.8759 0.046 Uiso 1 1 calc R
C64 C 0.64538(9) 0.7686(7) 1.1845(3) 0.0430(14) Uani 1 1 d .
H64 H 0.6332 0.8088 1.2088 0.052 Uiso 1 1 calc R
C41 C 0.67865(8) 1.2132(6) 1.0165(3) 0.0270(10) Uani 1 1 d .
C40 C 0.67741(8) 1.3073(6) 0.9481(3) 0.0307(11) Uani 1 1 d .
H40 H 0.6905 1.3497 0.9304 0.037 Uiso 1 1 calc R
C56 C 0.59328(9) 0.6444(7) 1.1744(3) 0.0430(13) Uani 1 1 d .
H56 H 0.601 0.5672 1.2066 0.052 Uiso 1 1 calc R
OW1 O 0.5 0.6390(6) 0.25 0.0497(14) Uani 1 2 d S

loop_
_atom_site_aniso_label
_atom_site_aniso_U_11
_atom_site_aniso_U_22
_atom_site_aniso_U_33
_atom_site_aniso_U_23
_atom_site_aniso_U_13
_atom_site_aniso_U_12
Gd1 0.01651(12) 0.02897(13) 0.02175(11) -0.00021(9) 0.00316(8) 0.00020(9)
Gd2 0.01731(12) 0.02638(13) 0.02293(12) -0.00002(9) 0.00133(9) 0.00008(9)
O101 0.025(3) 0.031(3) 0.027(2) 0 0.0086(19) 0
O54 0.0175(17) 0.0358(19) 0.0359(18) 0.0064(14) 0.0022(14) 0.0019(14)
O12 0.0250(18) 0.037(2) 0.0293(17) -0.0021(14) -0.0037(14) 0.0035(15)
O14 0.0174(17) 0.042(2) 0.0298(17) 0.0013(14) 0.0014(13) 0.0066(15)
O15 0.0222(18) 0.048(2) 0.0294(18) -0.0081(15) 0.0016(14) -0.0059(16)
O102 0.046(2) 0.035(2) 0.0358(18) -0.0008(14) 0.0016(16) -0.0007(17)
O11 0.0226(18) 0.050(2) 0.0283(18) 0.0026(15) 0.0061(14) 0.0067(16)
O203 0.042(2) 0.035(2) 0.0365(19) -0.0055(14) 0.0119(16) -0.0073(16)
O34 0.0195(17) 0.036(2) 0.0364(18) 0.0086(14) 0.0050(14) 0.0013(15)
O35 0.032(2) 0.038(2) 0.0310(18) 0.0099(15) 0.0061(14) 0.0101(16)
O33 0.0181(19) 0.089(3) 0.043(2) 0.0300(19) 0.0010(16) -0.0069(19)
O52 0.029(2) 0.051(2) 0.0317(18) 0.0046(16) 0.0016(15) 0.0168(17)
O202 0.034(2) 0.049(2) 0.0282(17) -0.0012(15) 0.0019(15) -0.0156(17)
O31 0.037(2) 0.037(2) 0.0395(19) -0.0026(16) 0.0207(16) 0.0013(17)
O13 0.0134(18) 0.109(3) 0.0333(19) -0.003(2) 0.0009(15) -0.003(2)
O51 0.030(2) 0.056(2) 0.0324(19) 0.0047(16) 0.0069(15) 0.0146(18)
O55 0.027(2) 0.055(2) 0.0317(18) 0.0047(16) 0.0000(15) -0.0040(17)
O103 0.043(2) 0.072(3) 0.0310(19) 0.0063(17) -0.0101(16) -0.009(2)
O201 0.049(2) 0.061(3) 0.0300(18) -0.0104(17) 0.0066(16) -0.024(2)
O32 0.028(2) 0.040(2) 0.044(2) -0.0062(16) 0.0093(16) -0.0136(17)
C15 0.017(2) 0.046(3) 0.035(3) -0.006(2) 0.000(2) -0.002(2)
C51 0.021(3) 0.034(3) 0.034(3) -0.010(2) 0.000(2) 0.002(2)
C11 0.024(3) 0.022(3) 0.033(3) 0.0000(19) 0.005(2) 0.002(2)
C13 0.023(3) 0.048(3) 0.023(2) 0.005(2) 0.0016(19) 0.006(2)
C22 0.019(2) 0.028(3) 0.029(2) 0.0012(19) 0.0025(19) -0.002(2)
C52 0.019(2) 0.033(3) 0.030(2) -0.001(2) 0.0010(19) 0.000(2)
C21 0.020(2) 0.030(3) 0.023(2) -0.0020(18) 0.0000(18) -0.003(2)
O53 0.0186(19) 0.075(3) 0.070(3) -0.040(2) 0.0010(18) 0.0095(19)
C16 0.022(3) 0.045(3) 0.028(2) 0.000(2) -0.005(2) 0.003(2)
C32 0.020(2) 0.031(3) 0.024(2) 0.0025(18) -0.0014(18) 0.000(2)
C42 0.020(2) 0.026(3) 0.031(2) -0.0031(19) 0.0021(19) 0.000(2)
C14 0.024(3) 0.057(4) 0.027(2) 0.006(2) 0.003(2) -0.001(2)
C43 0.024(3) 0.040(3) 0.031(3) 0.008(2) 0.005(2) 0.000(2)
C18 0.016(3) 0.050(3) 0.034(3) 0.004(2) -0.003(2) -0.005(2)
C60 0.028(3) 0.038(3) 0.037(3) -0.003(2) 0.008(2) 0.003(2)
C31 0.025(3) 0.032(3) 0.024(2) 0.009(2) 0.0017(19) 0.001(2)
C33 0.027(3) 0.033(3) 0.031(2) -0.005(2) 0.004(2) 0.000(2)
C12 0.016(2) 0.027(3) 0.028(2) -0.0037(18) 0.0018(18) 0.0010(19)
C62 0.023(3) 0.026(3) 0.032(3) 0.012(2) -0.003(2) 0.000(2)
C55 0.017(3) 0.041(3) 0.051(3) -0.021(2) 0.000(2) 0.005(2)
C44 0.018(3) 0.052(3) 0.038(3) 0.008(2) 0.007(2) -0.005(2)
C59 0.024(3) 0.042(3) 0.040(3) -0.015(2) 0.006(2) 0.004(2)
C63 0.029(3) 0.047(3) 0.030(3) -0.006(2) 0.006(2) 0.000(2)
C57 0.033(3) 0.039(3) 0.038(3) 0.006(2) 0.004(2) 0.005(2)
C36 0.034(3) 0.044(3) 0.036(3) 0.000(2) -0.001(2) -0.014(3)
C61 0.022(3) 0.032(3) 0.029(2) 0.007(2) 0.007(2) 0.000(2)
C54 0.031(3) 0.046(3) 0.043(3) -0.003(2) 0.010(2) -0.003(3)
C58 0.015(2) 0.040(3) 0.046(3) -0.004(2) -0.003(2) 0.004(2)
C37 0.037(3) 0.033(3) 0.033(3) -0.005(2) 0.007(2) -0.004(2)
C35 0.016(3) 0.056(4) 0.036(3) 0.016(2) -0.004(2) 0.000(2)
C19 0.024(3) 0.065(4) 0.030(3) -0.015(2) 0.002(2) -0.001(3)
C34 0.025(3) 0.044(3) 0.038(3) -0.001(2) 0.008(2) 0.004(2)
C38 0.017(2) 0.045(3) 0.029(3) -0.001(2) -0.0011(19) -0.001(2)
C39 0.027(3) 0.037(3) 0.031(3) 0.008(2) 0.004(2) -0.002(2)
C53 0.029(3) 0.043(3) 0.038(3) 0.006(2) 0.008(2) 0.008(2)
C20 0.020(3) 0.057(4) 0.033(3) -0.010(2) 0.002(2) 0.007(2)
C17 0.026(3) 0.035(3) 0.027(2) -0.0009(19) 0.004(2) 0.003(2)
C23 0.021(3) 0.041(3) 0.033(3) -0.011(2) 0.003(2) -0.003(2)
C24 0.023(3) 0.052(4) 0.042(3) -0.012(2) 0.004(2) 0.005(2)
C64 0.022(3) 0.061(4) 0.047(3) -0.019(3) 0.009(2) 0.000(3)
C41 0.020(2) 0.031(3) 0.030(2) -0.0010(19) 0.0062(19) 0.003(2)
C40 0.021(3) 0.040(3) 0.032(3) 0.002(2) 0.006(2) 0.001(2)
C56 0.037(3) 0.040(3) 0.050(3) 0.006(3) -0.001(3) 0.015(3)
OW1 0.072(4) 0.032(3) 0.049(3) 0 0.020(3) 0

loop_
_atom_type_symbol
_atom_type_description
_atom_type_scat_dispersion_real
_atom_type_scat_dispersion_imag
_atom_type_scat_source
C C 0.0033 0.0016 'International Tables Vol C Tables 4.2.6.8 and 6.1.1.4'
H H 0 0 'International Tables Vol C Tables 4.2.6.8 and 6.1.1.4'
O O 0.0106 0.006 'International Tables Vol C Tables 4.2.6.8 and 6.1.1.4'
Gd Gd -0.1653 3.9035 'International Tables Vol C Tables 4.2.6.8 and 6.1.1.4'

loop_
_geom_angle_atom_site_label_1
_geom_angle_atom_site_label_2
_geom_angle_atom_site_label_3
_geom_angle
_geom_angle_site_symmetry_1
_geom_angle_site_symmetry_3
O12 Gd1 O32 148.81(12) 6_576 5_677
O12 Gd1 O31 90.72(12) 6_576 .
O32 Gd1 O31 101.57(11) 5_677 .
O12 Gd1 O11 105.44(11) 6_576 5_677
O32 Gd1 O11 83.08(12) 5_677 5_677
O31 Gd1 O11 140.48(11) . 5_677
O12 Gd1 O52 78.31(12) 6_576 .
O32 Gd1 O52 78.09(12) 5_677 .
O31 Gd1 O52 73.11(11) . .
O11 Gd1 O52 144.77(11) 5_677 .
O12 Gd1 O102 70.63(11) 6_576 .
O32 Gd1 O102 139.94(12) 5_677 .
O31 Gd1 O102 76.59(11) . .
O11 Gd1 O102 75.37(12) 5_677 .
O52 Gd1 O102 135.81(12) . .
O12 Gd1 O103 137.43(12) 6_576 .
O32 Gd1 O103 73.71(13) 5_677 .
O31 Gd1 O103 71.14(12) . .
O11 Gd1 O103 72.77(11) 5_677 .
O52 Gd1 O103 128.09(12) . .
O102 Gd1 O103 67.85(12) . .
O12 Gd1 O101 71.28(9) 6_576 .
O32 Gd1 O101 82.80(11) 5_677 .
O31 Gd1 O101 145.05(9) . .
O11 Gd1 O101 74.30(9) 5_677 .
O52 Gd1 O101 74.00(10) . .
O102 Gd1 O101 121.72(12) . .
O103 Gd1 O101 141.35(8) . .
O14 Gd2 O15 94.26(11) 7_667 .
O14 Gd2 O54 74.35(11) 7_667 .
O15 Gd2 O54 80.17(11) . .
O14 Gd2 O202 91.21(12) 7_667 .
O15 Gd2 O202 138.97(11) . .
O54 Gd2 O202 139.99(11) . .
O14 Gd2 O201 95.72(12) 7_667 .
O15 Gd2 O201 148.08(11) . .
O54 Gd2 O201 73.52(11) . .
O202 Gd2 O201 71.03(11) . .
O14 Gd2 O35 150.41(11) 7_667 .
O15 Gd2 O35 77.41(11) . .
O54 Gd2 O35 76.25(10) . .
O202 Gd2 O35 113.83(12) . .
O201 Gd2 O35 79.01(12) . .
O14 Gd2 O34 154.32(10) 7_667 .
O15 Gd2 O34 79.29(11) . .
O54 Gd2 O34 127.84(10) . .
O202 Gd2 O34 78.45(11) . .
O201 Gd2 O34 102.84(12) . .
O35 Gd2 O34 52.65(10) . .
O14 Gd2 O203 76.02(11) 7_667 .
O15 Gd2 O203 72.36(11) . .
O54 Gd2 O203 137.49(11) . .
O202 Gd2 O203 69.66(11) . .
O201 Gd2 O203 139.55(11) . .
O35 Gd2 O203 126.16(11) . .
O34 Gd2 O203 78.35(11) . .
O14 Gd2 C42 166.03(12) 7_667 .
O15 Gd2 C42 71.92(12) . .
O54 Gd2 C42 100.56(12) . .
O202 Gd2 C42 100.56(13) . .
O201 Gd2 C42 95.22(13) . .
O35 Gd2 C42 26.24(11) . .
O34 Gd2 C42 27.30(11) . .
O203 Gd2 C42 100.92(12) . .
Gd1 O101 Gd1 125.92(17) 2_657 .
C62 O54 Gd2 121.1(3) . .
C11 O12 Gd1 147.2(3) . 6_575
C22 O14 Gd2 144.0(3) . 7_667
C22 O15 Gd2 145.4(3) . .
C11 O11 Gd1 136.4(3) . 5_677
C42 O34 Gd2 91.4(3) . .
C42 O35 Gd2 92.8(3) . .
C38 O33 C35 120.2(4) . .
C51 O52 Gd1 138.5(3) . .
C31 O31 Gd1 133.6(3) . .
C18 O13 C15 125.6(4) . .
C31 O32 Gd1 171.4(3) . 5_677
C14 C15 O13 112.6(4) . .
C14 C15 C16 120.7(4) . .
O13 C15 C16 126.4(4) . .
O51 C51 O52 124.0(4) . .
O51 C51 C52 118.1(4) . .
O52 C51 C52 117.9(4) . .
O11 C11 O12 123.3(4) . .
O11 C11 C12 118.9(4) . .
O12 C11 C12 117.8(4) . .
C14 C13 C12 120.6(4) . .
C14 C13 H13 119.7 . .
C12 C13 H13 119.7 . .
O15 C22 O14 122.6(4) . .
O15 C22 C21 119.0(4) . .
O14 C22 C21 118.4(4) . .
C57 C52 C53 119.6(4) . .
C57 C52 C51 120.8(4) . .
C53 C52 C51 119.6(4) . .
C20 C21 C23 118.8(4) . .
C20 C21 C22 121.0(4) . .
C23 C21 C22 120.1(4) . .
C58 O53 C55 119.8(4) . .
C15 C16 C17 118.4(4) . .
C15 C16 H16 120.8 . .
C17 C16 H16 120.8 . .
C33 C32 C37 119.3(4) . .
C33 C32 C31 119.8(4) . .
C37 C32 C31 120.9(4) . .
O35 C42 O34 119.1(4) . .
O35 C42 C41 120.8(4) . .
O34 C42 C41 119.9(4) . .
O35 C42 Gd2 61.0(2) . .
O34 C42 Gd2 61.2(2) . .
C41 C42 Gd2 157.9(3) . .
C15 C14 C13 120.0(4) . .
C15 C14 H14 120 . .
C13 C14 H14 120 . .
C44 C43 C41 120.3(4) . .
C44 C43 H43 119.8 . .
C41 C43 H43 119.8 . .
O13 C18 C19 114.6(4) . .
O13 C18 C24 124.7(5) . .
C19 C18 C24 120.5(4) . .
C61 C60 C59 120.4(4) . .
C61 C60 H60 119.8 . .
C59 C60 H60 119.8 . .
O32 C31 O31 123.9(4) . .
O32 C31 C32 119.0(4) . .
O31 C31 C32 117.0(4) . .
C32 C33 C34 120.4(5) . .
C32 C33 H33 119.8 . .
C34 C33 H33 119.8 . .
C17 C12 C13 118.3(4) . .
C17 C12 C11 122.2(4) . .
C13 C12 C11 119.6(4) . .
O55 C62 O54 121.9(4) . .
O55 C62 C61 119.6(4) . .
O54 C62 C61 118.5(4) . .
C56 C55 C54 121.5(5) . .
C56 C55 O53 121.4(5) . .
C54 C55 O53 117.0(5) . .
C38 C44 C43 119.4(4) . .
C38 C44 H44 120.3 . .
C43 C44 H44 120.3 . .
C58 C59 C60 119.8(5) . .
C58 C59 H59 120.1 . .
C60 C59 H59 120.1 . .
C61 C63 C64 121.4(5) . .
C61 C63 H63 119.3 . .
C64 C63 H63 119.3 . .
C52 C57 C56 120.3(5) . .
C52 C57 H57 119.8 . .
C56 C57 H57 119.8 . .
C35 C36 C37 118.7(5) . .
C35 C36 H36 120.6 . .
C37 C36 H36 120.6 . .
C63 C61 C60 118.9(4) . .
C63 C61 C62 119.9(4) . .
C60 C61 C62 121.1(4) . .
C55 C54 C53 118.4(5) . .
C55 C54 H54 120.8 . .
C53 C54 H54 120.8 . .
C59 C58 O53 114.5(4) . .
C59 C58 C64 120.8(5) . .
O53 C58 C64 124.8(4) . .
C36 C37 C32 120.5(5) . .
C36 C37 H37 119.8 . .
C32 C37 H37 119.8 . .
C34 C35 C36 121.9(5) . .
C34 C35 O33 118.4(5) . .
C36 C35 O33 119.5(5) . .
C20 C19 C18 119.8(4) . .
C20 C19 H19 120.1 . .
C18 C19 H19 120.1 . .
C35 C34 C33 119.0(5) . .
C35 C34 H34 120.5 . .
C33 C34 H34 120.5 . .
C39 C38 O33 114.9(4) . .
C39 C38 C44 120.9(4) . .
O33 C38 C44 124.2(4) . .
C38 C39 C40 119.8(4) . .
C38 C39 H39 120.1 . .
C40 C39 H39 120.1 . .
C54 C53 C52 120.7(5) . .
C54 C53 H53 119.6 . .
C52 C53 H53 119.6 . .
C21 C20 C19 120.9(4) . .
C21 C20 H20 119.6 . .
C19 C20 H20 119.6 . .
C12 C17 C16 121.8(4) . .
C12 C17 H17 119.1 . .
C16 C17 H17 119.1 . .
C21 C23 C24 121.2(4) . .
C21 C23 H23 119.4 . .
C24 C23 H23 119.4 . .
C18 C24 C23 118.8(4) . .
C18 C24 H24 120.6 . .
C23 C24 H24 120.6 . .
C63 C64 C58 118.7(5) . .
C63 C64 H64 120.6 . .
C58 C64 H64 120.6 . .
C40 C41 C43 119.2(4) . .
C40 C41 C42 121.4(4) . .
C43 C41 C42 119.2(4) . .
C39 C40 C41 120.3(4) . .
C39 C40 H40 119.8 . .
C41 C40 H40 119.8 . .
C55 C56 C57 119.5(5) . .
C55 C56 H56 120.3 . .
C57 C56 H56 120.3 . .

loop_
_geom_bond_atom_site_label_1
_geom_bond_atom_site_label_2
_geom_bond_distance
_geom_bond_site_symmetry_2
Gd1 O12 2.285(3) 6_576
Gd1 O32 2.316(3) 5_677
Gd1 O31 2.357(3) .
Gd1 O11 2.372(3) 5_677
Gd1 O52 2.423(3) .
Gd1 O102 2.486(3) .
Gd1 O103 2.499(3) .
Gd1 O101 2.541(2) .
Gd2 O14 2.307(3) 7_667
Gd2 O15 2.349(3) .
Gd2 O54 2.358(3) .
Gd2 O202 2.376(3) .
Gd2 O201 2.442(3) .
Gd2 O35 2.457(3) .
Gd2 O34 2.461(3) .
Gd2 O203 2.481(3) .
Gd2 C42 2.806(4) .
O101 Gd1 2.5407(19) 2_657
O54 C62 1.288(5) .
O12 C11 1.277(5) .
O12 Gd1 2.285(3) 6_575
O14 C22 1.273(5) .
O14 Gd2 2.307(3) 7_667
O15 C22 1.260(5) .
O11 C11 1.258(5) .
O11 Gd1 2.372(3) 5_677
O34 C42 1.288(5) .
O35 C42 1.242(5) .
O33 C38 1.378(6) .
O33 C35 1.400(6) .
O52 C51 1.257(6) .
O31 C31 1.261(5) .
O13 C18 1.380(6) .
O13 C15 1.381(5) .
O51 C51 1.256(5) .
O55 C62 1.257(5) .
O32 C31 1.249(5) .
O32 Gd1 2.317(3) 5_677
C15 C14 1.377(7) .
C15 C16 1.382(6) .
C51 C52 1.506(6) .
C11 C12 1.492(6) .
C13 C14 1.385(6) .
C13 C12 1.391(6) .
C13 H13 0.93 .
C22 C21 1.486(6) .
C52 C57 1.379(7) .
C52 C53 1.390(6) .
C21 C20 1.381(6) .
C21 C23 1.389(6) .
O53 C58 1.379(6) .
O53 C55 1.395(5) .
C16 C17 1.396(6) .
C16 H16 0.93 .
C32 C33 1.385(6) .
C32 C37 1.390(6) .
C32 C31 1.502(6) .
C42 C41 1.488(6) .
C14 H14 0.93 .
C43 C44 1.384(7) .
C43 C41 1.394(6) .
C43 H43 0.93 .
C18 C19 1.386(7) .
C18 C24 1.387(7) .
C60 C61 1.382(6) .
C60 C59 1.384(7) .
C60 H60 0.93 .
C33 C34 1.391(6) .
C33 H33 0.93 .
C12 C17 1.381(6) .
C62 C61 1.482(6) .
C55 C56 1.375(7) .
C55 C54 1.384(7) .
C44 C38 1.380(6) .
C44 H44 0.93 .
C59 C58 1.374(6) .
C59 H59 0.93 .
C63 C61 1.381(6) .
C63 C64 1.382(7) .
C63 H63 0.93 .
C57 C56 1.380(7) .
C57 H57 0.93 .
C36 C35 1.382(7) .
C36 C37 1.387(7) .
C36 H36 0.93 .
C54 C53 1.384(7) .
C54 H54 0.93 .
C58 C64 1.383(7) .
C37 H37 0.93 .
C35 C34 1.366(7) .
C19 C20 1.384(7) .
C19 H19 0.93 .
C34 H34 0.93 .
C38 C39 1.378(6) .
C39 C40 1.379(6) .
C39 H39 0.93 .
C53 H53 0.93 .
C20 H20 0.93 .
C17 H17 0.93 .
C23 C24 1.391(7) .
C23 H23 0.93 .
C24 H24 0.93 .
C64 H64 0.93 .
C41 C40 1.390(6) .
C40 H40 0.93 .
C56 H56 0.93 .
